data_7709969
loop_
_publ_author_name
'Wang, Zhen-Feng'
'Wei, Qiao-Chang'
'Li, Jin-Xian'
'Zhou, Zhen'
'Zhang, Shuhua'

_publ_section_title
;
 A new class of nickel(II) oxyquinoline-bipyridine complexes as potent
 anticancer agents induces apoptosis and autophagy in A549/DDP tumor cells
 through mitophagy pathways
;
_journal_name_full 'Dalton Transactions'
_journal_paper_doi 10.1039/D2DT00669C
_journal_year 2022
_chemical_formula_moiety 'C42 H28 N4 Ni O4, C H4 O'
_chemical_formula_sum 'C43 H32 N4 Ni O5'
_chemical_formula_weight 743.44
_space_group_crystal_system monoclinic
_space_group_IT_number 14
_space_group_name_Hall '-P 2yn'
_space_group_name_H-M_alt 'P 1 21/n 1'
_atom_sites_solution_hydrogens geom
_atom_sites_solution_primary direct
_atom_sites_solution_secondary difmap
_audit_creation_method SHELXL-97
_audit_update_record
;
2022-04-02 deposited with the CCDC.	2022-04-11 downloaded from the CCDC.
;
_cell_angle_alpha 90.00
_cell_angle_beta 112.069(6)
_cell_angle_gamma 90.00
_cell_formula_units_Z 4
_cell_length_a 16.869(4)
_cell_length_b 11.170(2)
_cell_length_c 20.248(4)
_cell_measurement_reflns_used 8998
_cell_measurement_temperature 298(2)
_cell_measurement_theta_max 26.046
_cell_measurement_theta_min 3.028
_cell_volume 3535.7(13)
_computing_cell_refinement 'Bruker SMART'
_computing_data_collection 'Bruker SMART'
_computing_data_reduction 'Bruker SAINT'
_computing_molecular_graphics 'Olex2 (Dolomanov et al., 2009)'
_computing_publication_material 'Olex2 (Dolomanov et al., 2009)'
_computing_structure_refinement 'SHELXL-97 (Sheldrick, 1997)'
_computing_structure_solution 'SHELXS-97 (Sheldrick, 1990)'
_diffrn_ambient_temperature 298(2)
_diffrn_detector_area_resol_mean 16.0233
_diffrn_measured_fraction_theta_full 0.998
_diffrn_measured_fraction_theta_max 0.998
_diffrn_measurement_device_type 'CCD area detector'
_diffrn_measurement_method 'phi and omega scans'
_diffrn_radiation_monochromator graphite
_diffrn_radiation_source 'fine-focus sealed tube'
_diffrn_radiation_type MoK\a
_diffrn_radiation_wavelength 0.71073
_diffrn_reflns_av_R_equivalents 0.0443
_diffrn_reflns_av_sigmaI/netI 0.0290
_diffrn_reflns_limit_h_max 20
_diffrn_reflns_limit_h_min -20
_diffrn_reflns_limit_k_max 13
_diffrn_reflns_limit_k_min -13
_diffrn_reflns_limit_l_max 24
_diffrn_reflns_limit_l_min -24
_diffrn_reflns_number 47087
_diffrn_reflns_theta_full 25.10
_diffrn_reflns_theta_max 25.10
_diffrn_reflns_theta_min 3.03
_exptl_absorpt_coefficient_mu 0.602
_exptl_absorpt_correction_T_max 0.9367
_exptl_absorpt_correction_T_min 0.8640
_exptl_absorpt_correction_type multi-scan
_exptl_absorpt_process_details
;
SADABS-2016/2 (Bruker,2016/2) was used for absorption correction.
wR2(int) was 0.0664 before and 0.0560 after correction.
The Ratio of minimum to maximum transmission is 0.9095.
The \l/2 correction factor is Not present.
;
_exptl_crystal_colour green
_exptl_crystal_density_diffrn 1.397
_exptl_crystal_density_method 'not measured'
_exptl_crystal_description block
_exptl_crystal_F_000 1544
_exptl_crystal_size_max 0.25
_exptl_crystal_size_mid 0.16
_exptl_crystal_size_min 0.11
_refine_diff_density_max 0.245
_refine_diff_density_min -0.282
_refine_diff_density_rms 0.045
_refine_ls_extinction_method none
_refine_ls_goodness_of_fit_ref 0.995
_refine_ls_hydrogen_treatment mixed
_refine_ls_matrix_type full
_refine_ls_number_parameters 477
_refine_ls_number_reflns 6289
_refine_ls_number_restraints 36
_refine_ls_restrained_S_all 1.001
_refine_ls_R_factor_all 0.0489
_refine_ls_R_factor_gt 0.0335
_refine_ls_shift/su_max 0.001
_refine_ls_shift/su_mean 0.000
_refine_ls_structure_factor_coef Fsqd
_refine_ls_weighting_details 'calc w=1/[\s^2^(Fo^2^)+(0.0508P)^2^+1.4062P] where P=(Fo^2^+2Fc^2^)/3'
_refine_ls_weighting_scheme calc
_refine_ls_wR_factor_gt 0.0836
_refine_ls_wR_factor_ref 0.0916
_reflns_number_gt 5073
_reflns_number_total 6289
_reflns_threshold_expression >2sigma(I)
_cod_data_source_file d2dt00669c2.cif
_cod_data_source_block Ni10
_cod_original_cell_volume 3535.9(13)
_cod_original_sg_symbol_H-M 'P 21/n'
_cod_database_code 7709969

loop_
_symmetry_equiv_pos_as_xyz
'x, y, z'
'-x+1/2, y+1/2, -z+1/2'
'-x, -y, -z'
'x-1/2, -y-1/2, z-1/2'

loop_
_atom_site_label
_atom_site_type_symbol
_atom_site_fract_x
_atom_site_fract_y
_atom_site_fract_z
_atom_site_U_iso_or_equiv
_atom_site_adp_type
_atom_site_occupancy
_atom_site_symmetry_multiplicity
_atom_site_calc_flag
_atom_site_refinement_flags
_atom_site_disorder_assembly
_atom_site_disorder_group
Ni1 Ni 0.600829(15) 0.13224(2) 0.358621(13) 0.02731(10) Uani 1 1 d . . .
O1 O 0.59493(9) 0.24489(13) 0.43744(7) 0.0337(3) Uani 1 1 d . . .
N1 N 0.72548(10) 0.19702(15) 0.39590(9) 0.0289(4) Uani 1 1 d . . .
C1 C 0.66634(13) 0.30924(18) 0.46679(11) 0.0322(5) Uani 1 1 d . . .
O2 O 0.77711(10) 0.09317(16) 0.32304(9) 0.0478(4) Uani 1 1 d . . .
H2 H 0.7292 0.0639 0.3111 0.072 Uiso 1 1 calc R . .
N2 N 0.62386(10) -0.01607(15) 0.42549(9) 0.0307(4) Uani 1 1 d . . .
C2 C 0.67657(16) 0.3988(2) 0.51649(11) 0.0406(6) Uani 1 1 d . . .
H2A H 0.6310 0.4188 0.5296 0.049 Uiso 1 1 calc R . .
O3 O 0.62845(9) 0.00711(13) 0.29472(7) 0.0360(3) Uani 1 1 d . . .
N3 N 0.46944(10) 0.09603(15) 0.31339(9) 0.0286(4) Uani 1 1 d . . .
C3 C 0.75431(17) 0.4600(2) 0.54750(12) 0.0472(6) Uani 1 1 d . . .
H3 H 0.7592 0.5191 0.5812 0.057 Uiso 1 1 calc R . .
N4 N 0.55851(10) 0.26432(15) 0.27905(9) 0.0297(4) Uani 1 1 d . . .
O4 O 0.60420(13) 0.07000(15) 0.52103(9) 0.0535(5) Uani 1 1 d . . .
H4 H 0.5989 0.1288 0.4955 0.080 Uiso 1 1 calc R . .
C4 C 0.82295(17) 0.4355(2) 0.52974(13) 0.0486(6) Uani 1 1 d . . .
H4A H 0.8741 0.4766 0.5514 0.058 Uiso 1 1 calc R . .
O5 O 0.53309(17) 0.0213(3) 0.14953(12) 0.1011(8) Uani 1 1 d . . .
H5 H 0.5549 0.0128 0.1929 0.152 Uiso 1 1 calc R . .
C5 C 0.81537(14) 0.3470(2) 0.47808(12) 0.0398(5) Uani 1 1 d . . .
C6 C 0.73744(13) 0.28440(18) 0.44694(10) 0.0303(5) Uani 1 1 d . . .
C7 C 0.78843(13) 0.1726(2) 0.37434(12) 0.0363(5) Uani 1 1 d . . .
C8 C 0.86883(14) 0.2310(2) 0.40330(14) 0.0496(6) Uani 1 1 d . . .
H8 H 0.9124 0.2114 0.3876 0.060 Uiso 1 1 calc R . .
C9 C 0.88142(15) 0.3152(2) 0.45379(14) 0.0511(6) Uani 1 1 d . . .
H9 H 0.9342 0.3532 0.4731 0.061 Uiso 1 1 calc R . .
C10 C 0.64326(13) -0.10246(19) 0.32476(11) 0.0342(5) Uani 1 1 d . . .
C11 C 0.66348(15) -0.2004(2) 0.29301(13) 0.0454(6) Uani 1 1 d . . .
H11 H 0.6660 -0.1926 0.2481 0.055 Uiso 1 1 calc R . .
C12 C 0.68039(16) -0.3117(2) 0.32725(14) 0.0498(6) Uani 1 1 d . . .
H12 H 0.6949 -0.3761 0.3050 0.060 Uiso 1 1 calc R . .
C13 C 0.67610(15) -0.3277(2) 0.39229(14) 0.0460(6) Uani 1 1 d . . .
H13 H 0.6868 -0.4026 0.4139 0.055 Uiso 1 1 calc R . .
C14 C 0.65539(14) -0.2301(2) 0.42695(12) 0.0387(5) Uani 1 1 d . . .
C15 C 0.64077(12) -0.11727(18) 0.39375(11) 0.0307(5) Uani 1 1 d . . .
C16 C 0.62018(15) -0.0254(2) 0.48936(12) 0.0391(5) Uani 1 1 d . . .
C17 C 0.6316(2) -0.1372(2) 0.52525(14) 0.0590(8) Uani 1 1 d . . .
H17 H 0.6272 -0.1422 0.5696 0.071 Uiso 1 1 calc R . .
C18 C 0.64886(18) -0.2360(2) 0.49468(14) 0.0556(7) Uani 1 1 d . . .
H18 H 0.6566 -0.3090 0.5184 0.067 Uiso 1 1 calc R . .
C19 C 0.13893(15) 0.1412(2) 0.20404(14) 0.0460(6) Uani 1 1 d . . .
H19 H 0.1586 0.2145 0.2258 0.055 Uiso 1 1 calc R . .
C20 C 0.05185(16) 0.1221(3) 0.16969(15) 0.0587(7) Uani 1 1 d . . .
H20 H 0.0134 0.1824 0.1687 0.070 Uiso 1 1 calc R . .
C21 C 0.02234(16) 0.0142(3) 0.13715(15) 0.0595(8) Uani 1 1 d . . .
H21 H -0.0361 0.0018 0.1137 0.071 Uiso 1 1 calc R . .
C22 C 0.07875(16) -0.0752(2) 0.13923(13) 0.0518(7) Uani 1 1 d . . .
H22 H 0.0585 -0.1481 0.1171 0.062 Uiso 1 1 calc R . .
C23 C 0.16584(15) -0.0575(2) 0.17417(12) 0.0412(5) Uani 1 1 d . . .
H23 H 0.2037 -0.1192 0.1762 0.049 Uiso 1 1 calc R . .
C24 C 0.19697(13) 0.05177(19) 0.20616(11) 0.0341(5) Uani 1 1 d . . .
C25 C 0.29110(13) 0.07027(18) 0.24251(11) 0.0307(5) Uani 1 1 d . . .
C26 C 0.33875(14) -0.0058(2) 0.29594(12) 0.0377(5) Uani 1 1 d . . .
H26 H 0.3119 -0.0686 0.3095 0.045 Uiso 1 1 calc R . .
C27 C 0.42668(14) 0.00964(19) 0.33017(12) 0.0358(5) Uani 1 1 d . . .
H27 H 0.4567 -0.0431 0.3665 0.043 Uiso 1 1 calc R . .
C28 C 0.42419(12) 0.17197(17) 0.25962(10) 0.0240(4) Uani 1 1 d . . .
C29 C 0.33512(12) 0.16406(17) 0.22298(10) 0.0262(4) Uani 1 1 d . . .
C30 C 0.29456(12) 0.24961(18) 0.16758(10) 0.0291(5) Uani 1 1 d . . .
H30 H 0.2358 0.2451 0.1424 0.035 Uiso 1 1 calc R . .
C31 C 0.33982(13) 0.33653(18) 0.15114(11) 0.0309(5) Uani 1 1 d . . .
H31 H 0.3113 0.3912 0.1155 0.037 Uiso 1 1 calc R . .
C32 C 0.43058(13) 0.34647(17) 0.18731(10) 0.0275(4) Uani 1 1 d . A .
C33 C 0.47238(12) 0.26348(17) 0.24143(10) 0.0254(4) Uani 1 1 d . . .
C34 C 0.60346(13) 0.3486(2) 0.26314(12) 0.0397(6) Uani 1 1 d . . .
H34 H 0.6623 0.3503 0.2883 0.048 Uiso 1 1 calc R . .
C35 C 0.56746(14) 0.4347(2) 0.21086(12) 0.0432(6) Uani 1 1 d . A .
H35 H 0.6023 0.4917 0.2019 0.052 Uiso 1 1 calc R . .
C36 C 0.48102(13) 0.43631(19) 0.17233(11) 0.0342(5) Uani 1 1 d . . .
C37 C 0.44181(13) 0.53473(17) 0.11979(10) 0.0360(7) Uani 0.817(5) 1 d PGU A 2
C38 C 0.44861(17) 0.65244(19) 0.14356(11) 0.0461(8) Uani 0.817(5) 1 d PGU A 2
H38A H 0.4752 0.6692 0.1919 0.055 Uiso 0.817(5) 1 calc PR A 2
C39 C 0.41576(18) 0.74502(17) 0.09506(15) 0.0654(11) Uani 0.817(5) 1 d PGU A 2
H39A H 0.4203 0.8238 0.1110 0.079 Uiso 0.817(5) 1 calc PR A 2
C40 C 0.37610(15) 0.7199(2) 0.02279(14) 0.0716(13) Uani 0.817(5) 1 d PGU A 2
H40A H 0.3541 0.7818 -0.0097 0.086 Uiso 0.817(5) 1 calc PR A 2
C41 C 0.36929(19) 0.6022(3) -0.00098(11) 0.0764(14) Uani 0.817(5) 1 d PGU A 2
H41A H 0.3428 0.5854 -0.0493 0.092 Uiso 0.817(5) 1 calc PR A 2
C42 C 0.40214(19) 0.50960(19) 0.04752(11) 0.0591(11) Uani 0.817(5) 1 d PGU A 2
H42A H 0.3976 0.4309 0.0316 0.071 Uiso 0.817(5) 1 calc PR A 2
C37' C 0.4460(7) 0.5143(10) 0.1082(5) 0.0360(7) Uani 0.183(5) 1 d PG A 1
C38' C 0.4129(8) 0.6220(12) 0.1209(6) 0.0461(8) Uani 0.183(5) 1 d PG A 1
H38B H 0.4132 0.6387 0.1660 0.055 Uiso 0.183(5) 1 calc PR A 1
C39' C 0.3794(8) 0.7048(11) 0.0661(8) 0.0654(11) Uani 0.183(5) 1 d PG A 1
H39B H 0.3573 0.7768 0.0746 0.079 Uiso 0.183(5) 1 calc PR A 1
C40' C 0.3790(8) 0.6798(11) -0.0012(7) 0.0716(13) Uani 0.183(5) 1 d PG A 1
H40B H 0.3566 0.7352 -0.0379 0.086 Uiso 0.183(5) 1 calc PR A 1
C41' C 0.4122(9) 0.5721(11) -0.0139(5) 0.0764(14) Uani 0.183(5) 1 d PG A 1
H41B H 0.4119 0.5555 -0.0590 0.092 Uiso 0.183(5) 1 calc PR A 1
C42' C 0.4457(9) 0.4894(9) 0.0409(6) 0.0591(11) Uani 0.183(5) 1 d PG A 1
H42B H 0.4678 0.4173 0.0324 0.071 Uiso 0.183(5) 1 calc PR A 1
C43 C 0.5814(3) 0.0995(4) 0.1279(2) 0.1089(14) Uani 1 1 d . . .
H43A H 0.5770 0.0790 0.0806 0.163 Uiso 1 1 calc R . .
H43B H 0.6401 0.0945 0.1599 0.163 Uiso 1 1 calc R . .
H43C H 0.5609 0.1796 0.1281 0.163 Uiso 1 1 calc R . .

loop_
_atom_site_aniso_label
_atom_site_aniso_U_11
_atom_site_aniso_U_22
_atom_site_aniso_U_33
_atom_site_aniso_U_23
_atom_site_aniso_U_13
_atom_site_aniso_U_12
Ni1 0.02387(15) 0.03027(16) 0.02714(15) 0.00420(11) 0.00885(11) 0.00232(11)
O1 0.0311(8) 0.0343(8) 0.0383(8) 0.0023(7) 0.0160(7) 0.0055(6)
N1 0.0245(9) 0.0322(10) 0.0297(9) 0.0029(8) 0.0098(7) 0.0033(7)
C1 0.0362(12) 0.0279(11) 0.0308(11) 0.0071(9) 0.0107(9) 0.0076(9)
O2 0.0405(9) 0.0592(11) 0.0528(10) -0.0113(9) 0.0281(8) -0.0008(8)
N2 0.0286(9) 0.0335(10) 0.0294(9) 0.0044(8) 0.0101(8) 0.0051(7)
C2 0.0532(15) 0.0346(12) 0.0353(12) 0.0054(10) 0.0181(11) 0.0116(11)
O3 0.0427(9) 0.0370(8) 0.0282(7) 0.0016(7) 0.0131(7) 0.0009(7)
N3 0.0264(9) 0.0297(9) 0.0303(9) 0.0050(7) 0.0114(7) 0.0000(7)
C3 0.0683(18) 0.0295(12) 0.0373(13) -0.0020(10) 0.0126(12) 0.0015(12)
N4 0.0238(9) 0.0308(9) 0.0327(9) 0.0043(8) 0.0086(7) -0.0027(7)
O4 0.0880(13) 0.0433(10) 0.0435(10) 0.0072(8) 0.0410(10) 0.0131(10)
C4 0.0500(15) 0.0394(14) 0.0464(14) -0.0031(12) 0.0067(12) -0.0073(12)
O5 0.0886(18) 0.125(2) 0.0592(14) 0.0065(15) -0.0074(13) -0.0186(16)
C5 0.0365(13) 0.0354(12) 0.0412(13) 0.0036(10) 0.0073(10) -0.0020(10)
C6 0.0303(11) 0.0296(11) 0.0280(11) 0.0044(9) 0.0076(9) 0.0041(9)
C7 0.0313(12) 0.0409(13) 0.0379(12) 0.0041(10) 0.0142(10) 0.0040(10)
C8 0.0302(12) 0.0627(17) 0.0602(16) -0.0018(14) 0.0218(12) -0.0016(12)
C9 0.0313(13) 0.0574(16) 0.0602(16) 0.0002(14) 0.0119(12) -0.0085(12)
C10 0.0288(11) 0.0381(13) 0.0318(11) -0.0029(10) 0.0069(9) -0.0021(9)
C11 0.0501(15) 0.0478(15) 0.0385(13) -0.0097(11) 0.0168(11) -0.0007(12)
C12 0.0493(15) 0.0387(14) 0.0572(16) -0.0136(12) 0.0151(13) 0.0024(11)
C13 0.0438(14) 0.0314(12) 0.0572(16) 0.0012(12) 0.0127(12) 0.0052(11)
C14 0.0322(12) 0.0361(12) 0.0424(13) 0.0062(10) 0.0078(10) 0.0040(10)
C15 0.0236(10) 0.0321(12) 0.0324(11) 0.0001(9) 0.0058(9) 0.0020(9)
C16 0.0454(13) 0.0404(13) 0.0348(12) 0.0060(10) 0.0188(11) 0.0080(11)
C17 0.092(2) 0.0515(16) 0.0439(15) 0.0178(13) 0.0371(15) 0.0173(15)
C18 0.0745(19) 0.0406(15) 0.0541(16) 0.0186(13) 0.0272(14) 0.0150(13)
C19 0.0328(12) 0.0490(15) 0.0566(15) -0.0059(12) 0.0172(11) -0.0066(11)
C20 0.0312(13) 0.073(2) 0.0704(18) 0.0025(16) 0.0173(13) 0.0023(13)
C21 0.0306(14) 0.082(2) 0.0581(16) 0.0055(15) 0.0076(12) -0.0192(14)
C22 0.0474(15) 0.0559(16) 0.0465(14) 0.0000(13) 0.0112(12) -0.0261(13)
C23 0.0402(13) 0.0385(13) 0.0438(13) 0.0035(11) 0.0145(11) -0.0117(10)
C24 0.0287(11) 0.0395(12) 0.0350(11) 0.0034(10) 0.0131(9) -0.0085(10)
C25 0.0288(11) 0.0307(11) 0.0351(11) -0.0026(9) 0.0150(9) -0.0042(9)
C26 0.0338(12) 0.0364(12) 0.0437(13) 0.0087(10) 0.0156(10) -0.0076(10)
C27 0.0347(12) 0.0332(12) 0.0396(12) 0.0124(10) 0.0142(10) 0.0001(10)
C28 0.0254(10) 0.0208(9) 0.0263(10) -0.0016(8) 0.0101(8) -0.0008(8)
C29 0.0258(10) 0.0251(10) 0.0283(10) -0.0037(8) 0.0109(9) -0.0010(8)
C30 0.0237(10) 0.0294(11) 0.0301(11) -0.0024(9) 0.0053(9) -0.0005(9)
C31 0.0302(11) 0.0271(11) 0.0311(11) 0.0030(9) 0.0065(9) 0.0008(9)
C32 0.0284(11) 0.0240(10) 0.0285(10) 0.0023(8) 0.0090(9) -0.0010(8)
C33 0.0232(10) 0.0256(10) 0.0276(10) -0.0010(8) 0.0096(8) -0.0007(8)
C34 0.0224(11) 0.0467(14) 0.0437(13) 0.0128(11) 0.0052(10) -0.0066(10)
C35 0.0341(12) 0.0422(14) 0.0483(14) 0.0145(11) 0.0097(11) -0.0118(10)
C36 0.0335(12) 0.0318(12) 0.0344(11) 0.0056(9) 0.0094(10) -0.0040(9)
C37 0.0305(12) 0.0328(16) 0.0428(15) 0.0115(12) 0.0115(11) -0.0028(11)
C38 0.038(2) 0.0385(17) 0.058(2) 0.0082(15) 0.0124(16) -0.0016(14)
C39 0.048(2) 0.040(2) 0.106(3) 0.025(2) 0.026(2) 0.0061(16)
C40 0.0486(18) 0.069(3) 0.088(3) 0.049(2) 0.0140(19) 0.0091(18)
C41 0.064(3) 0.091(3) 0.051(2) 0.028(2) -0.0048(18) -0.004(2)
C42 0.066(3) 0.0538(19) 0.0440(17) 0.0100(15) 0.0055(17) -0.0051(18)
C37' 0.0305(12) 0.0328(16) 0.0428(15) 0.0115(12) 0.0115(11) -0.0028(11)
C38' 0.038(2) 0.0385(17) 0.058(2) 0.0082(15) 0.0124(16) -0.0016(14)
C39' 0.048(2) 0.040(2) 0.106(3) 0.025(2) 0.026(2) 0.0061(16)
C40' 0.0486(18) 0.069(3) 0.088(3) 0.049(2) 0.0140(19) 0.0091(18)
C41' 0.064(3) 0.091(3) 0.051(2) 0.028(2) -0.0048(18) -0.004(2)
C42' 0.066(3) 0.0538(19) 0.0440(17) 0.0100(15) 0.0055(17) -0.0051(18)
C43 0.142(4) 0.116(3) 0.063(2) 0.009(2) 0.032(2) -0.022(3)

loop_
_atom_type_symbol
_atom_type_description
_atom_type_scat_dispersion_real
_atom_type_scat_dispersion_imag
_atom_type_scat_source
C C 0.0033 0.0016 'International Tables Vol C Tables 4.2.6.8 and 6.1.1.4'
H H 0.0000 0.0000 'International Tables Vol C Tables 4.2.6.8 and 6.1.1.4'
N N 0.0061 0.0033 'International Tables Vol C Tables 4.2.6.8 and 6.1.1.4'
Ni Ni 0.3393 1.1124 'International Tables Vol C Tables 4.2.6.8 and 6.1.1.4'
O O 0.0106 0.0060 'International Tables Vol C Tables 4.2.6.8 and 6.1.1.4'

loop_
_geom_angle_atom_site_label_1
_geom_angle_atom_site_label_2
_geom_angle_atom_site_label_3
_geom_angle
_geom_angle_site_symmetry_1
_geom_angle_site_symmetry_3
_geom_angle_publ_flag
O1 Ni1 O3 168.84(6) . . ?
O1 Ni1 N1 80.97(6) . . ?
O3 Ni1 N1 91.57(6) . . ?
O1 Ni1 N2 91.93(6) . . ?
O3 Ni1 N2 80.71(6) . . ?
N1 Ni1 N2 97.16(6) . . ?
O1 Ni1 N3 96.04(6) . . ?
O3 Ni1 N3 92.63(6) . . ?
N1 Ni1 N3 170.22(6) . . ?
N2 Ni1 N3 92.23(6) . . ?
O1 Ni1 N4 93.65(6) . . ?
O3 Ni1 N4 94.94(6) . . ?
N1 Ni1 N4 92.28(6) . . ?
N2 Ni1 N4 169.68(6) . . ?
N3 Ni1 N4 78.56(6) . . ?
C1 O1 Ni1 112.01(12) . . ?
C7 N1 C6 118.96(18) . . ?
C7 N1 Ni1 129.65(15) . . ?
C6 N1 Ni1 111.19(12) . . ?
O1 C1 C2 123.9(2) . . ?
O1 C1 C6 118.87(18) . . ?
C2 C1 C6 117.2(2) . . ?
C7 O2 H2 109.5 . . ?
C16 N2 C15 118.94(18) . . ?
C16 N2 Ni1 129.30(15) . . ?
C15 N2 Ni1 111.67(13) . . ?
C1 C2 C3 121.3(2) . . ?
C1 C2 H2A 119.4 . . ?
C3 C2 H2A 119.4 . . ?
C10 O3 Ni1 112.20(12) . . ?
C27 N3 C28 117.55(17) . . ?
C27 N3 Ni1 128.15(14) . . ?
C28 N3 Ni1 114.30(12) . . ?
C4 C3 C2 121.9(2) . . ?
C4 C3 H3 119.0 . . ?
C2 C3 H3 119.0 . . ?
C34 N4 C33 117.19(17) . . ?
C34 N4 Ni1 128.74(14) . . ?
C33 N4 Ni1 114.02(12) . . ?
C16 O4 H4 109.5 . . ?
C3 C4 C5 119.2(2) . . ?
C3 C4 H4A 120.4 . . ?
C5 C4 H4A 120.4 . . ?
C43 O5 H5 109.5 . . ?
C4 C5 C6 119.2(2) . . ?
C4 C5 C9 124.6(2) . . ?
C6 C5 C9 116.2(2) . . ?
N1 C6 C5 122.31(19) . . ?
N1 C6 C1 116.49(18) . . ?
C5 C6 C1 121.2(2) . . ?
N1 C7 O2 120.07(19) . . ?
N1 C7 C8 122.1(2) . . ?
O2 C7 C8 117.8(2) . . ?
C9 C8 C7 119.3(2) . . ?
C9 C8 H8 120.4 . . ?
C7 C8 H8 120.4 . . ?
C8 C9 C5 121.1(2) . . ?
C8 C9 H9 119.4 . . ?
C5 C9 H9 119.4 . . ?
O3 C10 C11 123.2(2) . . ?
O3 C10 C15 118.67(18) . . ?
C11 C10 C15 118.1(2) . . ?
C10 C11 C12 121.0(2) . . ?
C10 C11 H11 119.5 . . ?
C12 C11 H11 119.5 . . ?
C13 C12 C11 121.5(2) . . ?
C13 C12 H12 119.3 . . ?
C11 C12 H12 119.3 . . ?
C12 C13 C14 119.6(2) . . ?
C12 C13 H13 120.2 . . ?
C14 C13 H13 120.2 . . ?
C15 C14 C13 119.1(2) . . ?
C15 C14 C18 116.1(2) . . ?
C13 C14 C18 124.7(2) . . ?
N2 C15 C14 122.74(19) . . ?
N2 C15 C10 116.67(18) . . ?
C14 C15 C10 120.6(2) . . ?
N2 C16 O4 120.23(19) . . ?
N2 C16 C17 121.5(2) . . ?
O4 C16 C17 118.3(2) . . ?
C18 C17 C16 119.7(2) . . ?
C18 C17 H17 120.1 . . ?
C16 C17 H17 120.1 . . ?
C17 C18 C14 120.9(2) . . ?
C17 C18 H18 119.5 . . ?
C14 C18 H18 119.5 . . ?
C20 C19 C24 120.5(2) . . ?
C20 C19 H19 119.8 . . ?
C24 C19 H19 119.8 . . ?
C21 C20 C19 120.0(3) . . ?
C21 C20 H20 120.0 . . ?
C19 C20 H20 120.0 . . ?
C22 C21 C20 120.2(2) . . ?
C22 C21 H21 119.9 . . ?
C20 C21 H21 119.9 . . ?
C21 C22 C23 120.2(2) . . ?
C21 C22 H22 119.9 . . ?
C23 C22 H22 119.9 . . ?
C22 C23 C24 120.4(2) . . ?
C22 C23 H23 119.8 . . ?
C24 C23 H23 119.8 . . ?
C19 C24 C23 118.7(2) . . ?
C19 C24 C25 121.5(2) . . ?
C23 C24 C25 119.8(2) . . ?
C26 C25 C29 117.53(18) . . ?
C26 C25 C24 120.16(18) . . ?
C29 C25 C24 122.30(18) . . ?
C25 C26 C27 120.97(19) . . ?
C25 C26 H26 119.5 . . ?
C27 C26 H26 119.5 . . ?
N3 C27 C26 122.97(19) . . ?
N3 C27 H27 118.5 . . ?
C26 C27 H27 118.5 . . ?
N3 C28 C29 123.24(17) . . ?
N3 C28 C33 116.47(17) . . ?
C29 C28 C33 120.29(17) . . ?
C28 C29 C25 117.72(18) . . ?
C28 C29 C30 118.10(17) . . ?
C25 C29 C30 124.17(18) . . ?
C31 C30 C29 121.53(18) . . ?
C31 C30 H30 119.2 . . ?
C29 C30 H30 119.2 . . ?
C30 C31 C32 121.61(19) . . ?
C30 C31 H31 119.2 . . ?
C32 C31 H31 119.2 . . ?
C33 C32 C36 117.85(18) . . ?
C33 C32 C31 118.31(17) . . ?
C36 C32 C31 123.84(18) . . ?
N4 C33 C32 123.22(17) . . ?
N4 C33 C28 116.63(17) . . ?
C32 C33 C28 120.15(17) . . ?
N4 C34 C35 123.49(19) . . ?
N4 C34 H34 118.3 . . ?
C35 C34 H34 118.3 . . ?
C36 C35 C34 120.6(2) . . ?
C36 C35 H35 119.7 . . ?
C34 C35 H35 119.7 . . ?
C35 C36 C32 117.60(19) . . ?
C35 C36 C37' 119.5(5) . . ?
C32 C36 C37' 121.8(5) . . ?
C35 C36 C37 120.31(19) . . ?
C32 C36 C37 121.97(18) . . ?
C37' C36 C37 13.6(5) . . ?
C38 C37 C42 120.0 . . ?
C38 C37 C36 119.39(15) . . ?
C42 C37 C36 120.55(15) . . ?
C37 C38 C39 120.0 . . ?
C37 C38 H38A 120.0 . . ?
C39 C38 H38A 120.0 . . ?
C40 C39 C38 120.0 . . ?
C40 C39 H39A 120.0 . . ?
C38 C39 H39A 120.0 . . ?
C39 C40 C41 120.0 . . ?
C39 C40 H40A 120.0 . . ?
C41 C40 H40A 120.0 . . ?
C42 C41 C40 120.0 . . ?
C42 C41 H41A 120.0 . . ?
C40 C41 H41A 120.0 . . ?
C41 C42 C37 120.0 . . ?
C41 C42 H42A 120.0 . . ?
C37 C42 H42A 120.0 . . ?
C38' C37' C42' 120.0 . . ?
C38' C37' C36 113.7(8) . . ?
C42' C37' C36 126.3(8) . . ?
C37' C38' C39' 120.0 . . ?
C37' C38' H38B 120.0 . . ?
C39' C38' H38B 120.0 . . ?
C40' C39' C38' 120.0 . . ?
C40' C39' H39B 120.0 . . ?
C38' C39' H39B 120.0 . . ?
C39' C40' C41' 120.0 . . ?
C39' C40' H40B 120.0 . . ?
C41' C40' H40B 120.0 . . ?
C42' C41' C40' 120.0 . . ?
C42' C41' H41B 120.0 . . ?
C40' C41' H41B 120.0 . . ?
C41' C42' C37' 120.0 . . ?
C41' C42' H42B 120.0 . . ?
C37' C42' H42B 120.0 . . ?
O5 C43 H43A 109.5 . . ?
O5 C43 H43B 109.5 . . ?
H43A C43 H43B 109.5 . . ?
O5 C43 H43C 109.5 . . ?
H43A C43 H43C 109.5 . . ?
H43B C43 H43C 109.5 . . ?

loop_
_geom_bond_atom_site_label_1
_geom_bond_atom_site_label_2
_geom_bond_distance
_geom_bond_site_symmetry_2
_geom_bond_publ_flag
Ni1 O1 2.0639(14) . ?
Ni1 O3 2.0731(15) . ?
Ni1 N1 2.0790(17) . ?
Ni1 N2 2.0817(17) . ?
Ni1 N3 2.0951(17) . ?
Ni1 N4 2.1018(17) . ?
O1 C1 1.335(3) . ?
N1 C7 1.319(3) . ?
N1 C6 1.380(3) . ?
C1 C2 1.383(3) . ?
C1 C6 1.428(3) . ?
O2 C7 1.325(3) . ?
O2 H2 0.8200 . ?
N2 C16 1.322(3) . ?
N2 C15 1.382(3) . ?
C2 C3 1.401(3) . ?
C2 H2A 0.9300 . ?
O3 C10 1.348(3) . ?
N3 C27 1.323(3) . ?
N3 C28 1.365(2) . ?
C3 C4 1.363(4) . ?
C3 H3 0.9300 . ?
N4 C34 1.322(3) . ?
N4 C33 1.364(2) . ?
O4 C16 1.323(3) . ?
O4 H4 0.8200 . ?
C4 C5 1.410(3) . ?
C4 H4A 0.9300 . ?
O5 C43 1.374(4) . ?
O5 H5 0.8200 . ?
C5 C6 1.411(3) . ?
C5 C9 1.422(3) . ?
C7 C8 1.418(3) . ?
C8 C9 1.345(4) . ?
C8 H8 0.9300 . ?
C9 H9 0.9300 . ?
C10 C11 1.375(3) . ?
C10 C15 1.423(3) . ?
C11 C12 1.399(3) . ?
C11 H11 0.9300 . ?
C12 C13 1.358(4) . ?
C12 H12 0.9300 . ?
C13 C14 1.409(3) . ?
C13 H13 0.9300 . ?
C14 C15 1.406(3) . ?
C14 C18 1.418(3) . ?
C16 C17 1.420(3) . ?
C17 C18 1.350(4) . ?
C17 H17 0.9300 . ?
C18 H18 0.9300 . ?
C19 C20 1.385(3) . ?
C19 C24 1.388(3) . ?
C19 H19 0.9300 . ?
C20 C21 1.374(4) . ?
C20 H20 0.9300 . ?
C21 C22 1.369(4) . ?
C21 H21 0.9300 . ?
C22 C23 1.385(3) . ?
C22 H22 0.9300 . ?
C23 C24 1.389(3) . ?
C23 H23 0.9300 . ?
C24 C25 1.493(3) . ?
C25 C26 1.373(3) . ?
C25 C29 1.423(3) . ?
C26 C27 1.392(3) . ?
C26 H26 0.9300 . ?
C27 H27 0.9300 . ?
C28 C29 1.407(3) . ?
C28 C33 1.437(3) . ?
C29 C30 1.436(3) . ?
C30 C31 1.352(3) . ?
C30 H30 0.9300 . ?
C31 C32 1.432(3) . ?
C31 H31 0.9300 . ?
C32 C33 1.406(3) . ?
C32 C36 1.420(3) . ?
C34 C35 1.390(3) . ?
C34 H34 0.9300 . ?
C35 C36 1.371(3) . ?
C35 H35 0.9300 . ?
C36 C37' 1.488(9) . ?
C36 C37 1.500(3) . ?
C37 C38 1.3900 . ?
C37 C42 1.3900 . ?
C38 C39 1.3900 . ?
C38 H38A 0.9300 . ?
C39 C40 1.3900 . ?
C39 H39A 0.9300 . ?
C40 C41 1.3900 . ?
C40 H40A 0.9300 . ?
C41 C42 1.3900 . ?
C41 H41A 0.9300 . ?
C42 H42A 0.9300 . ?
C37' C38' 1.3900 . ?
C37' C42' 1.3900 . ?
C38' C39' 1.3900 . ?
C38' H38B 0.9300 . ?
C39' C40' 1.3900 . ?
C39' H39B 0.9300 . ?
C40' C41' 1.3900 . ?
C40' H40B 0.9300 . ?
C41' C42' 1.3900 . ?
C41' H41B 0.9300 . ?
C42' H42B 0.9300 . ?
C43 H43A 0.9600 . ?
C43 H43B 0.9600 . ?
C43 H43C 0.9600 . ?

loop_
_geom_hbond_atom_site_label_D
_geom_hbond_atom_site_label_H
_geom_hbond_atom_site_label_A
_geom_hbond_distance_DH
_geom_hbond_distance_HA
_geom_hbond_distance_DA
_geom_hbond_angle_DHA
_geom_hbond_site_symmetry_A
O2 H2 O3 0.82 1.73 2.542(2) 173.9 .
O4 H4 O1 0.82 1.73 2.551(2) 173.6 .
O5 H5 O3 0.82 1.97 2.775(3) 168.0 .

loop_
_geom_torsion_atom_site_label_1
_geom_torsion_atom_site_label_2
_geom_torsion_atom_site_label_3
_geom_torsion_atom_site_label_4
_geom_torsion
_geom_torsion_site_symmetry_1
_geom_torsion_site_symmetry_2
_geom_torsion_site_symmetry_3
_geom_torsion_site_symmetry_4
_geom_torsion_publ_flag
O3 Ni1 O1 C1 54.7(3) . . . . ?
N1 Ni1 O1 C1 6.12(13) . . . . ?
N2 Ni1 O1 C1 103.07(13) . . . . ?
N3 Ni1 O1 C1 -164.48(13) . . . . ?
N4 Ni1 O1 C1 -85.61(13) . . . . ?
O1 Ni1 N1 C7 -179.58(19) . . . . ?
O3 Ni1 N1 C7 8.77(18) . . . . ?
N2 Ni1 N1 C7 89.60(19) . . . . ?
N3 Ni1 N1 C7 -106.7(4) . . . . ?
N4 Ni1 N1 C7 -86.24(19) . . . . ?
O1 Ni1 N1 C6 -4.86(12) . . . . ?
O3 Ni1 N1 C6 -176.51(13) . . . . ?
N2 Ni1 N1 C6 -95.68(13) . . . . ?
N3 Ni1 N1 C6 68.1(4) . . . . ?
N4 Ni1 N1 C6 88.47(13) . . . . ?
Ni1 O1 C1 C2 174.24(16) . . . . ?
Ni1 O1 C1 C6 -6.5(2) . . . . ?
O1 Ni1 N2 C16 9.32(19) . . . . ?
O3 Ni1 N2 C16 -179.1(2) . . . . ?
N1 Ni1 N2 C16 90.47(19) . . . . ?
N3 Ni1 N2 C16 -86.80(19) . . . . ?
N4 Ni1 N2 C16 -113.4(4) . . . . ?
O1 Ni1 N2 C15 -174.26(13) . . . . ?
O3 Ni1 N2 C15 -2.69(13) . . . . ?
N1 Ni1 N2 C15 -93.12(14) . . . . ?
N3 Ni1 N2 C15 89.61(14) . . . . ?
N4 Ni1 N2 C15 63.0(4) . . . . ?
O1 C1 C2 C3 177.42(19) . . . . ?
C6 C1 C2 C3 -1.8(3) . . . . ?
O1 Ni1 O3 C10 51.6(3) . . . . ?
N1 Ni1 O3 C10 99.40(13) . . . . ?
N2 Ni1 O3 C10 2.40(13) . . . . ?
N3 Ni1 O3 C10 -89.44(13) . . . . ?
N4 Ni1 O3 C10 -168.17(13) . . . . ?
O1 Ni1 N3 C27 -89.39(18) . . . . ?
O3 Ni1 N3 C27 83.59(18) . . . . ?
N1 Ni1 N3 C27 -161.1(3) . . . . ?
N2 Ni1 N3 C27 2.79(18) . . . . ?
N4 Ni1 N3 C27 178.10(19) . . . . ?
O1 Ni1 N3 C28 91.23(14) . . . . ?
O3 Ni1 N3 C28 -95.79(14) . . . . ?
N1 Ni1 N3 C28 19.6(5) . . . . ?
N2 Ni1 N3 C28 -176.59(14) . . . . ?
N4 Ni1 N3 C28 -1.28(13) . . . . ?
C1 C2 C3 C4 0.8(3) . . . . ?
O1 Ni1 N4 C34 83.60(19) . . . . ?
O3 Ni1 N4 C34 -89.27(19) . . . . ?
N1 Ni1 N4 C34 2.5(2) . . . . ?
N2 Ni1 N4 C34 -153.8(3) . . . . ?
N3 Ni1 N4 C34 179.0(2) . . . . ?
O1 Ni1 N4 C33 -93.74(14) . . . . ?
O3 Ni1 N4 C33 93.39(14) . . . . ?
N1 Ni1 N4 C33 -174.83(14) . . . . ?
N2 Ni1 N4 C33 28.8(4) . . . . ?
N3 Ni1 N4 C33 1.70(13) . . . . ?
C2 C3 C4 C5 0.7(4) . . . . ?
C3 C4 C5 C6 -1.1(3) . . . . ?
C3 C4 C5 C9 178.4(2) . . . . ?
C7 N1 C6 C5 -1.4(3) . . . . ?
Ni1 N1 C6 C5 -176.75(16) . . . . ?
C7 N1 C6 C1 178.34(18) . . . . ?
Ni1 N1 C6 C1 3.0(2) . . . . ?
C4 C5 C6 N1 179.74(19) . . . . ?
C9 C5 C6 N1 0.1(3) . . . . ?
C4 C5 C6 C1 0.0(3) . . . . ?
C9 C5 C6 C1 -179.6(2) . . . . ?
O1 C1 C6 N1 2.4(3) . . . . ?
C2 C1 C6 N1 -178.30(17) . . . . ?
O1 C1 C6 C5 -177.87(18) . . . . ?
C2 C1 C6 C5 1.4(3) . . . . ?
C6 N1 C7 O2 -176.84(18) . . . . ?
Ni1 N1 C7 O2 -2.5(3) . . . . ?
C6 N1 C7 C8 1.7(3) . . . . ?
Ni1 N1 C7 C8 176.12(17) . . . . ?
N1 C7 C8 C9 -0.8(4) . . . . ?
O2 C7 C8 C9 177.8(2) . . . . ?
C7 C8 C9 C5 -0.5(4) . . . . ?
C4 C5 C9 C8 -178.8(2) . . . . ?
C6 C5 C9 C8 0.8(4) . . . . ?
Ni1 O3 C10 C11 -179.56(17) . . . . ?
Ni1 O3 C10 C15 -1.7(2) . . . . ?
O3 C10 C11 C12 178.4(2) . . . . ?
C15 C10 C11 C12 0.6(3) . . . . ?
C10 C11 C12 C13 1.1(4) . . . . ?
C11 C12 C13 C14 -0.9(4) . . . . ?
C12 C13 C14 C15 -0.9(3) . . . . ?
C12 C13 C14 C18 179.9(2) . . . . ?
C16 N2 C15 C14 -0.8(3) . . . . ?
Ni1 N2 C15 C14 -177.66(16) . . . . ?
C16 N2 C15 C10 179.45(19) . . . . ?
Ni1 N2 C15 C10 2.6(2) . . . . ?
C13 C14 C15 N2 -177.1(2) . . . . ?
C18 C14 C15 N2 2.2(3) . . . . ?
C13 C14 C15 C10 2.6(3) . . . . ?
C18 C14 C15 C10 -178.1(2) . . . . ?
O3 C10 C15 N2 -0.6(3) . . . . ?
C11 C10 C15 N2 177.31(19) . . . . ?
O3 C10 C15 C14 179.66(18) . . . . ?
C11 C10 C15 C14 -2.4(3) . . . . ?
C15 N2 C16 O4 179.93(19) . . . . ?
Ni1 N2 C16 O4 -3.9(3) . . . . ?
C15 N2 C16 C17 -1.2(3) . . . . ?
Ni1 N2 C16 C17 175.01(19) . . . . ?
N2 C16 C17 C18 1.8(4) . . . . ?
O4 C16 C17 C18 -179.3(3) . . . . ?
C16 C17 C18 C14 -0.3(4) . . . . ?
C15 C14 C18 C17 -1.6(4) . . . . ?
C13 C14 C18 C17 177.7(3) . . . . ?
C24 C19 C20 C21 -0.3(4) . . . . ?
C19 C20 C21 C22 0.7(4) . . . . ?
C20 C21 C22 C23 0.1(4) . . . . ?
C21 C22 C23 C24 -1.3(4) . . . . ?
C20 C19 C24 C23 -1.0(4) . . . . ?
C20 C19 C24 C25 179.7(2) . . . . ?
C22 C23 C24 C19 1.8(3) . . . . ?
C22 C23 C24 C25 -178.9(2) . . . . ?
C19 C24 C25 C26 123.3(2) . . . . ?
C23 C24 C25 C26 -56.0(3) . . . . ?
C19 C24 C25 C29 -58.0(3) . . . . ?
C23 C24 C25 C29 122.7(2) . . . . ?
C29 C25 C26 C27 0.8(3) . . . . ?
C24 C25 C26 C27 179.6(2) . . . . ?
C28 N3 C27 C26 -0.4(3) . . . . ?
Ni1 N3 C27 C26 -179.81(16) . . . . ?
C25 C26 C27 N3 -0.7(3) . . . . ?
C27 N3 C28 C29 1.5(3) . . . . ?
Ni1 N3 C28 C29 -179.07(15) . . . . ?
C27 N3 C28 C33 -178.75(18) . . . . ?
Ni1 N3 C28 C33 0.7(2) . . . . ?
N3 C28 C29 C25 -1.3(3) . . . . ?
C33 C28 C29 C25 178.90(17) . . . . ?
N3 C28 C29 C30 179.66(18) . . . . ?
C33 C28 C29 C30 -0.1(3) . . . . ?
C26 C25 C29 C28 0.1(3) . . . . ?
C24 C25 C29 C28 -178.64(18) . . . . ?
C26 C25 C29 C30 179.08(19) . . . . ?
C24 C25 C29 C30 0.3(3) . . . . ?
C28 C29 C30 C31 -0.7(3) . . . . ?
C25 C29 C30 C31 -179.67(19) . . . . ?
C29 C30 C31 C32 1.0(3) . . . . ?
C30 C31 C32 C33 -0.5(3) . . . . ?
C30 C31 C32 C36 -179.7(2) . . . . ?
C34 N4 C33 C32 0.4(3) . . . . ?
Ni1 N4 C33 C32 178.05(15) . . . . ?
C34 N4 C33 C28 -179.55(19) . . . . ?
Ni1 N4 C33 C28 -1.9(2) . . . . ?
C36 C32 C33 N4 -1.0(3) . . . . ?
C31 C32 C33 N4 179.70(18) . . . . ?
C36 C32 C33 C28 178.92(18) . . . . ?
C31 C32 C33 C28 -0.4(3) . . . . ?
N3 C28 C33 N4 0.8(3) . . . . ?
C29 C28 C33 N4 -179.43(17) . . . . ?
N3 C28 C33 C32 -179.14(17) . . . . ?
C29 C28 C33 C32 0.6(3) . . . . ?
C33 N4 C34 C35 0.1(3) . . . . ?
Ni1 N4 C34 C35 -177.19(18) . . . . ?
N4 C34 C35 C36 0.1(4) . . . . ?
C34 C35 C36 C32 -0.8(3) . . . . ?
C34 C35 C36 C37' -168.9(6) . . . . ?
C34 C35 C36 C37 175.5(2) . . . . ?
C33 C32 C36 C35 1.2(3) . . . . ?
C31 C32 C36 C35 -179.6(2) . . . . ?
C33 C32 C36 C37' 169.0(6) . . . . ?
C31 C32 C36 C37' -11.8(7) . . . . ?
C33 C32 C36 C37 -175.04(19) . . . . ?
C31 C32 C36 C37 4.2(3) . . . . ?
C35 C36 C37 C38 -61.1(3) . . . . ?
C32 C36 C37 C38 115.0(2) . . . . ?
C37' C36 C37 C38 -152(2) . . . . ?
C35 C36 C37 C42 116.2(2) . . . . ?
C32 C36 C37 C42 -67.7(3) . . . . ?
C37' C36 C37 C42 26(2) . . . . ?
C42 C37 C38 C39 0.0 . . . . ?
C36 C37 C38 C39 177.3(2) . . . . ?
C37 C38 C39 C40 0.0 . . . . ?
C38 C39 C40 C41 0.0 . . . . ?
C39 C40 C41 C42 0.0 . . . . ?
C40 C41 C42 C37 0.0 . . . . ?
C38 C37 C42 C41 0.0 . . . . ?
C36 C37 C42 C41 -177.2(2) . . . . ?
C35 C36 C37' C38' -99.0(8) . . . . ?
C32 C36 C37' C38' 93.4(7) . . . . ?
C37 C36 C37' C38' -1.6(16) . . . . ?
C35 C36 C37' C42' 79.8(9) . . . . ?
C32 C36 C37' C42' -87.8(8) . . . . ?
C37 C36 C37' C42' 177(3) . . . . ?
C42' C37' C38' C39' 0.0 . . . . ?
C36 C37' C38' C39' 178.9(9) . . . . ?
C37' C38' C39' C40' 0.0 . . . . ?
C38' C39' C40' C41' 0.0 . . . . ?
C39' C40' C41' C42' 0.0 . . . . ?
C40' C41' C42' C37' 0.0 . . . . ?
C38' C37' C42' C41' 0.0 . . . . ?
C36 C37' C42' C41' -178.7(10) . . . . ?
